data_4109600
loop_
_publ_author_name
'J\"urgen Stahl'
'Wolfgang Mohr'
'Laura de Quadras'
'Thomas B. Peters'
'James C. Bohling'
'Jos\'e Miguel Mart\'in-Alvarez'
'Gareth R. Owen'
'Frank Hampel'
'John A. Gladysz'

_publ_section_title
;
 sp Carbon Chains Surrounded by sp3 Carbon Double Helices:
 Coordination-Driven Self-Assembly of Wirelike Pt(C\\tbC)nPt Moieties That
 Are Spanned by Two P(CH2)mP Linkages
;
_journal_name_full 'Journal of the American Chemical Society'
_journal_page_first 8282
_journal_page_last 8295
_journal_paper_doi 10.1021/ja0716103
_journal_volume 129
_journal_year 2007
_chemical_formula_sum 'C106.5 H108 F10 P4 Pt2'
_chemical_formula_weight 2087.96
_chemical_name_systematic
; 
 ? 
;
_space_group_IT_number 2
_symmetry_cell_setting triclinic
_symmetry_space_group_name_Hall '-P 1'
_symmetry_space_group_name_H-M 'P -1'
_atom_sites_solution_hydrogens geom
_atom_sites_solution_primary direct
_atom_sites_solution_secondary difmap
_audit_creation_method SHELXL-97
_cell_angle_alpha 92.48(3)
_cell_angle_beta 104.45(3)
_cell_angle_gamma 101.24(3)
_cell_formula_units_Z 2
_cell_length_a 15.217(3)
_cell_length_b 17.213(3)
_cell_length_c 18.597(4)
_cell_measurement_reflns_used 31252
_cell_measurement_temperature 173(2)
_cell_volume 4604.8(18)
_computing_cell_refinement DENZO-SMN
_computing_data_collection 'Nonius Collect'
_computing_data_reduction DENZO-SMN
_computing_molecular_graphics 'SHELXTL NT'
_computing_publication_material 'SHELXTL NT'
_computing_structure_refinement 'SHELXL-97 (Sheldrick, 1997)'
_computing_structure_solution 'SHELXS-97 (Sheldrick, 1990)'
_diffrn_ambient_temperature 173(2)
_diffrn_detector_area_resol_mean 9
_diffrn_measured_fraction_theta_full 0.987
_diffrn_measured_fraction_theta_max 0.987
_diffrn_measurement_device_type 'Nonius KappaCCD'
_diffrn_radiation_monochromator graphite
_diffrn_radiation_source 'fine-focus rotating anode'
_diffrn_radiation_type MoK\a
_diffrn_radiation_wavelength 0.71073
_diffrn_reflns_av_R_equivalents 0.0286
_diffrn_reflns_av_sigmaI/netI 0.0464
_diffrn_reflns_limit_h_max 18
_diffrn_reflns_limit_h_min -19
_diffrn_reflns_limit_k_max 22
_diffrn_reflns_limit_k_min -19
_diffrn_reflns_limit_l_max 24
_diffrn_reflns_limit_l_min -24
_diffrn_reflns_number 31149
_diffrn_reflns_theta_full 27.59
_diffrn_reflns_theta_max 27.59
_diffrn_reflns_theta_min 2.98
_exptl_absorpt_coefficient_mu 3.173
_exptl_absorpt_correction_T_max 0.5695
_exptl_absorpt_correction_T_min 0.4495
_exptl_absorpt_correction_type empirical
_exptl_absorpt_process_details Scalepack
_exptl_crystal_colour yellow
_exptl_crystal_density_diffrn 1.506
_exptl_crystal_description block
_exptl_crystal_F_000 2098
_exptl_crystal_size_max 0.30
_exptl_crystal_size_mid 0.30
_exptl_crystal_size_min 0.20
_refine_diff_density_max 2.180
_refine_diff_density_min -1.568
_refine_diff_density_rms 0.138
_refine_ls_extinction_method none
_refine_ls_goodness_of_fit_ref 0.910
_refine_ls_hydrogen_treatment 'riding model'
_refine_ls_matrix_type full
_refine_ls_number_parameters 1089
_refine_ls_number_reflns 21068
_refine_ls_number_restraints 3
_refine_ls_restrained_S_all 0.910
_refine_ls_R_factor_all 0.0515
_refine_ls_R_factor_gt 0.0342
_refine_ls_shift/su_max 0.095
_refine_ls_shift/su_mean 0.065
_refine_ls_structure_factor_coef Fsqd
_refine_ls_weighting_details 'calc w=1/[\s^2^(Fo^2^)+(0.0390P)^2^+23.9689P] where P=(Fo^2^+2Fc^2^)/3'
_refine_ls_weighting_scheme calc
_refine_ls_wR_factor_gt 0.0782
_refine_ls_wR_factor_ref 0.0983
_reflns_number_gt 16973
_reflns_number_total 21068
_reflns_threshold_expression >2sigma(I)
_cod_data_source_file ja0716103si20070411_100718.cif
_cod_data_source_block js02_3
_cod_original_cell_volume 4604.8(16)
_cod_original_formula_sum 'C106.50 H108 F10 P4 Pt2'
_cod_database_code 4109600

loop_
_symmetry_equiv_pos_as_xyz
'x, y, z'
'-x, -y, -z'

loop_
_atom_site_label
_atom_site_type_symbol
_atom_site_fract_x
_atom_site_fract_y
_atom_site_fract_z
_atom_site_U_iso_or_equiv
_atom_site_adp_type
_atom_site_occupancy
_atom_site_symmetry_multiplicity
_atom_site_calc_flag
_atom_site_refinement_flags
Pt1 Pt 0.419967(11) 0.140385(9) 0.185535(9) 0.02315(5) Uani 1 1 d .
P1' P 0.38670(8) 0.16294(7) 0.06190(7) 0.0268(2) Uani 1 1 d .
P1 P 0.45248(8) 0.12682(7) 0.31142(7) 0.0265(2) Uani 1 1 d .
C1 C 0.5412(3) 0.2174(3) 0.2081(3) 0.0291(9) Uani 1 1 d .
Pt2 Pt 1.211217(11) 0.600504(9) 0.262885(9) 0.02251(5) Uani 1 1 d .
P2 P 1.13649(8) 0.55024(7) 0.14135(6) 0.0239(2) Uani 1 1 d .
P2' P 1.27308(8) 0.63867(7) 0.38787(6) 0.0251(2) Uani 1 1 d .
C2 C 0.6176(3) 0.2613(3) 0.2251(3) 0.0327(10) Uani 1 1 d .
C3 C 0.7030(3) 0.3114(3) 0.2429(3) 0.0350(11) Uani 1 1 d .
C4 C 0.7786(3) 0.3562(3) 0.2569(3) 0.0364(11) Uani 1 1 d .
C5 C 0.8628(3) 0.4069(3) 0.2703(3) 0.0361(11) Uani 1 1 d .
C6 C 0.9375(3) 0.4510(3) 0.2788(3) 0.0330(10) Uani 1 1 d .
C7 C 1.0212(3) 0.5000(3) 0.2849(3) 0.0308(10) Uani 1 1 d .
C8 C 1.0943(3) 0.5413(3) 0.2822(3) 0.0274(9) Uani 1 1 d .
C11 C 0.4879(3) 0.2246(3) 0.3653(3) 0.0333(10) Uani 1 1 d .
H11A H 0.4845 0.2175 0.4172 0.040 Uiso 1 1 calc R
H11B H 0.5535 0.2472 0.3670 0.040 Uiso 1 1 calc R
C11' C 0.4498(3) 0.1213(3) 0.0039(3) 0.0366(11) Uani 1 1 d .
H11C H 0.4378 0.0629 0.0057 0.044 Uiso 1 1 calc R
H11D H 0.4244 0.1317 -0.0483 0.044 Uiso 1 1 calc R
C12 C 0.4288(4) 0.2847(3) 0.3341(3) 0.0413(12) Uani 1 1 d .
H12A H 0.4146 0.2785 0.2790 0.050 Uiso 1 1 calc R
H12B H 0.3691 0.2715 0.3478 0.050 Uiso 1 1 calc R
C12' C 0.5554(4) 0.1534(3) 0.0256(3) 0.0392(12) Uani 1 1 d .
H12C H 0.5783 0.1487 -0.0194 0.047 Uiso 1 1 calc R
H12D H 0.5684 0.2106 0.0431 0.047 Uiso 1 1 calc R
C13 C 0.4749(4) 0.3722(3) 0.3619(4) 0.0486(14) Uani 1 1 d .
H13A H 0.4294 0.4056 0.3435 0.058 Uiso 1 1 calc R
H13B H 0.4904 0.3781 0.4171 0.058 Uiso 1 1 calc R
C13' C 0.6093(3) 0.1105(3) 0.0863(3) 0.0386(12) Uani 1 1 d .
H13C H 0.5820 0.1101 0.1294 0.046 Uiso 1 1 calc R
H13D H 0.6021 0.0546 0.0668 0.046 Uiso 1 1 calc R
C14 C 0.5614(4) 0.4031(3) 0.3380(4) 0.0479(14) Uani 1 1 d .
H14A H 0.5478 0.3913 0.2833 0.057 Uiso 1 1 calc R
H14B H 0.6096 0.3741 0.3615 0.057 Uiso 1 1 calc R
C14' C 0.7115(3) 0.1483(3) 0.1128(3) 0.0377(11) Uani 1 1 d .
H14C H 0.7419 0.1373 0.0733 0.045 Uiso 1 1 calc R
H14D H 0.7190 0.2067 0.1210 0.045 Uiso 1 1 calc R
C15 C 0.6008(4) 0.4929(3) 0.3579(4) 0.0487(14) Uani 1 1 d .
H15A H 0.5540 0.5227 0.3334 0.058 Uiso 1 1 calc R
H15B H 0.6145 0.5055 0.4125 0.058 Uiso 1 1 calc R
C15' C 0.7589(4) 0.1184(3) 0.1834(3) 0.0410(12) Uani 1 1 d .
H15C H 0.7544 0.0605 0.1740 0.049 Uiso 1 1 calc R
H15D H 0.7254 0.1261 0.2216 0.049 Uiso 1 1 calc R
C16 C 0.6889(5) 0.5186(4) 0.3330(4) 0.0586(17) Uani 1 1 d .
H16A H 0.6735 0.5081 0.2780 0.070 Uiso 1 1 calc R
H16B H 0.7332 0.4853 0.3546 0.070 Uiso 1 1 calc R
C16' C 0.8602(4) 0.1585(3) 0.2145(3) 0.0427(12) Uani 1 1 d .
H16C H 0.8667 0.2169 0.2163 0.051 Uiso 1 1 calc R
H16D H 0.8965 0.1428 0.1810 0.051 Uiso 1 1 calc R
C17 C 0.7365(5) 0.6053(4) 0.3545(4) 0.0548(16) Uani 1 1 d .
H17A H 0.7538 0.6157 0.4095 0.066 Uiso 1 1 calc R
H17B H 0.6921 0.6388 0.3338 0.066 Uiso 1 1 calc R
C17' C 0.8993(4) 0.1353(4) 0.2935(4) 0.0539(15) Uani 1 1 d .
H17C H 0.8669 0.1564 0.3274 0.065 Uiso 1 1 calc R
H17D H 0.8846 0.0765 0.2921 0.065 Uiso 1 1 calc R
C18 C 0.8234(4) 0.6292(4) 0.3267(4) 0.0530(15) Uani 1 1 d .
H18A H 0.8565 0.6835 0.3494 0.064 Uiso 1 1 calc R
H18B H 0.8653 0.5924 0.3435 0.064 Uiso 1 1 calc R
C18' C 1.0035(5) 0.1646(4) 0.3262(4) 0.0576(16) Uani 1 1 d .
H18C H 1.0217 0.1438 0.3754 0.069 Uiso 1 1 calc R
H18D H 1.0363 0.1425 0.2932 0.069 Uiso 1 1 calc R
C19 C 0.8016(4) 0.6279(4) 0.2423(4) 0.0528(15) Uani 1 1 d .
H19A H 0.7523 0.6580 0.2251 0.063 Uiso 1 1 calc R
H19B H 0.7770 0.5721 0.2201 0.063 Uiso 1 1 calc R
C19' C 1.0347(4) 0.2539(4) 0.3360(4) 0.0494(14) Uani 1 1 d .
H19C H 0.9957 0.2766 0.3631 0.059 Uiso 1 1 calc R
H19D H 1.0247 0.2742 0.2863 0.059 Uiso 1 1 calc R
C20 C 0.8851(4) 0.6630(3) 0.2141(3) 0.0438(13) Uani 1 1 d .
H20A H 0.9057 0.7204 0.2314 0.053 Uiso 1 1 calc R
H20B H 0.9368 0.6367 0.2351 0.053 Uiso 1 1 calc R
C20' C 1.1371(4) 0.2829(3) 0.3788(4) 0.0523(15) Uani 1 1 d .
H20C H 1.1454 0.2689 0.4308 0.063 Uiso 1 1 calc R
H20D H 1.1754 0.2546 0.3556 0.063 Uiso 1 1 calc R
C21 C 0.8624(4) 0.6526(4) 0.1305(3) 0.0446(13) Uani 1 1 d .
H21A H 0.8059 0.6736 0.1102 0.054 Uiso 1 1 calc R
H21B H 0.8472 0.5949 0.1142 0.054 Uiso 1 1 calc R
C21' C 1.1719(4) 0.3715(3) 0.3800(4) 0.0463(13) Uani 1 1 d .
H21C H 1.1655 0.3850 0.3280 0.056 Uiso 1 1 calc R
H21D H 1.1318 0.3995 0.4013 0.056 Uiso 1 1 calc R
C22 C 0.9380(4) 0.6927(3) 0.0966(3) 0.0415(12) Uani 1 1 d .
H22A H 0.9477 0.7509 0.1078 0.050 Uiso 1 1 calc R
H22B H 0.9157 0.6809 0.0417 0.050 Uiso 1 1 calc R
C22' C 1.2710(4) 0.4018(3) 0.4239(3) 0.0394(12) Uani 1 1 d .
H22C H 1.3088 0.3649 0.4119 0.047 Uiso 1 1 calc R
H22D H 1.2743 0.4014 0.4777 0.047 Uiso 1 1 calc R
C23 C 1.0313(3) 0.6688(3) 0.1226(3) 0.0350(11) Uani 1 1 d .
H23A H 1.0574 0.6858 0.1766 0.042 Uiso 1 1 calc R
H23B H 1.0747 0.6974 0.0960 0.042 Uiso 1 1 calc R
C23' C 1.3133(4) 0.4855(3) 0.4091(3) 0.0415(12) Uani 1 1 d .
H23C H 1.3037 0.4875 0.3546 0.050 Uiso 1 1 calc R
H23D H 1.3810 0.4968 0.4323 0.050 Uiso 1 1 calc R
C24 C 1.0252(3) 0.5793(3) 0.1095(3) 0.0278(9) Uani 1 1 d .
H24A H 0.9997 0.5625 0.0554 0.033 Uiso 1 1 calc R
H24B H 0.9813 0.5507 0.1356 0.033 Uiso 1 1 calc R
C24' C 1.2722(4) 0.5506(3) 0.4391(3) 0.0322(10) Uani 1 1 d .
H24C H 1.3074 0.5675 0.4916 0.039 Uiso 1 1 calc R
H24D H 1.2073 0.5274 0.4387 0.039 Uiso 1 1 calc R
C31 C 0.5482(3) 0.0777(3) 0.3434(3) 0.0350(11) Uani 1 1 d D
C31' C 0.4005(3) 0.2679(3) 0.0474(3) 0.0326(10) Uani 1 1 d .
C32 C 0.587(4) 0.079(3) 0.4175(7) 0.134(10) Uani 0.87(2) 1 d PD
H32B H 0.5754 0.1162 0.4520 0.161 Uiso 0.87(2) 1 d PR
C32A C 0.587(15) 0.077(13) 0.4177(16) 0.134(10) Uani 0.13 1 d PD
H32C H 0.5540 0.0956 0.4507 0.161 Uiso 0.13(2) 1 d PR
C33A C 0.656(2) 0.0363(15) 0.4429(13) 0.134(10) Uani 0.87(2) 1 d PD
H33C H 0.6724 0.0214 0.4929 0.161 Uiso 0.87(2) 1 d PR
C33 C 0.674(10) 0.061(7) 0.435(5) 0.134(10) Uani 0.13 1 d PD
H33B H 0.7096 0.0725 0.4864 0.161 Uiso 0.13(2) 1 d PR
C32' C 0.3977(4) 0.2942(4) -0.0220(4) 0.0498(14) Uani 1 1 d .
H32A H 0.3905 0.2565 -0.0637 0.060 Uiso 1 1 d R
C33' C 0.4050(5) 0.3738(4) -0.0316(4) 0.0631(19) Uani 1 1 d .
H33A H 0.4032 0.3923 -0.0798 0.076 Uiso 1 1 d R
C34 C 0.6928(5) 0.0030(4) 0.3916(6) 0.083(3) Uani 1 1 d D
H34A H 0.7510 -0.0131 0.4077 0.100 Uiso 1 1 d R
C34' C 0.4157(5) 0.4284(4) 0.0278(5) 0.0594(18) Uani 1 1 d .
H34B H 0.4215 0.4841 0.0216 0.071 Uiso 1 1 d R
C35 C 0.6510(6) -0.0008(5) 0.3183(5) 0.079(3) Uani 1 1 d .
H35A H 0.6731 -0.0290 0.2832 0.095 Uiso 1 1 d R
C35' C 0.4172(5) 0.4026(3) 0.0971(4) 0.0568(16) Uani 1 1 d .
H35B H 0.4229 0.4391 0.1393 0.068 Uiso 1 1 d R
C36 C 0.5809(5) 0.0383(5) 0.2951(4) 0.0595(18) Uani 1 1 d .
H36A H 0.5511 0.0344 0.2427 0.071 Uiso 1 1 d R
C36' C 0.4097(4) 0.3228(3) 0.1064(3) 0.0449(13) Uani 1 1 d .
H36B H 0.4126 0.3040 0.1546 0.054 Uiso 1 1 d R
C41 C 0.3592(3) 0.0683(3) 0.3441(3) 0.0289(10) Uani 1 1 d .
C41' C 0.2663(3) 0.1211(3) 0.0130(3) 0.0304(10) Uani 1 1 d .
C42 C 0.3384(4) -0.0145(3) 0.3279(3) 0.0349(11) Uani 1 1 d .
H42A H 0.3776 -0.0393 0.3065 0.042 Uiso 1 1 calc R
C42' C 0.2395(4) 0.0441(3) -0.0226(3) 0.0400(12) Uani 1 1 d .
H42B H 0.2854 0.0155 -0.0278 0.048 Uiso 1 1 calc R
C43 C 0.2607(4) -0.0602(3) 0.3430(3) 0.0405(12) Uani 1 1 d .
H43A H 0.2462 -0.1163 0.3313 0.049 Uiso 1 1 calc R
C43' C 0.1464(4) 0.0089(4) -0.0502(3) 0.0462(13) Uani 1 1 d .
H43B H 0.1288 -0.0437 -0.0743 0.055 Uiso 1 1 calc R
C44 C 0.2040(4) -0.0240(4) 0.3754(3) 0.0455(14) Uani 1 1 d .
H44A H 0.1505 -0.0554 0.3854 0.055 Uiso 1 1 calc R
C44' C 0.0793(4) 0.0494(4) -0.0432(3) 0.0471(14) Uani 1 1 d .
H44B H 0.0155 0.0247 -0.0619 0.057 Uiso 1 1 calc R
C45 C 0.2249(4) 0.0569(4) 0.3929(3) 0.0470(14) Uani 1 1 d .
H45A H 0.1862 0.0813 0.4154 0.056 Uiso 1 1 calc R
C45' C 0.1046(4) 0.1259(4) -0.0091(3) 0.0427(12) Uani 1 1 d .
H45B H 0.0583 0.1542 -0.0046 0.051 Uiso 1 1 calc R
C46 C 0.3032(4) 0.1037(3) 0.3778(3) 0.0374(11) Uani 1 1 d .
H46A H 0.3179 0.1596 0.3906 0.045 Uiso 1 1 calc R
C46' C 0.1984(4) 0.1618(3) 0.0190(3) 0.0376(11) Uani 1 1 d .
H46B H 0.2156 0.2147 0.0425 0.045 Uiso 1 1 calc R
C51 C 1.1954(3) 0.5785(3) 0.0699(2) 0.0263(9) Uani 1 1 d .
C51' C 1.3900(3) 0.7008(3) 0.4126(3) 0.0290(9) Uani 1 1 d .
C52' C 1.4018(4) 0.7829(3) 0.4174(3) 0.0374(11) Uani 1 1 d .
H52A H 1.3497 0.8064 0.4150 0.045 Uiso 1 1 calc R
C53 C 1.2680(4) 0.6866(3) 0.0107(3) 0.0411(12) Uani 1 1 d .
H53A H 1.2881 0.7421 0.0084 0.049 Uiso 1 1 calc R
C53' C 1.4887(4) 0.8313(3) 0.4256(3) 0.0456(13) Uani 1 1 d .
H53B H 1.4957 0.8875 0.4276 0.055 Uiso 1 1 calc R
C54 C 1.2809(4) 0.6329(4) -0.0403(3) 0.0487(14) Uani 1 1 d .
H54A H 1.3091 0.6511 -0.0784 0.058 Uiso 1 1 calc R
C54' C 1.5640(4) 0.7982(4) 0.4309(3) 0.0470(14) Uani 1 1 d .
H54B H 1.6234 0.8313 0.4361 0.056 Uiso 1 1 calc R
C55 C 1.2525(4) 0.5521(4) -0.0361(3) 0.0465(14) Uani 1 1 d .
H55A H 1.2626 0.5151 -0.0709 0.056 Uiso 1 1 calc R
C55' C 1.5544(4) 0.7167(4) 0.4288(3) 0.0471(14) Uani 1 1 d .
H55B H 1.6075 0.6940 0.4342 0.056 Uiso 1 1 calc R
C56' C 1.4677(3) 0.6683(3) 0.4188(3) 0.0385(11) Uani 1 1 d .
H56A H 1.4613 0.6121 0.4163 0.046 Uiso 1 1 calc R
C60 C 1.2257(3) 0.6599(3) 0.0654(3) 0.0324(10) Uani 1 1 d .
H60A H 1.2170 0.6975 0.1006 0.039 Uiso 1 1 calc R
C61 C 1.1106(3) 0.4421(3) 0.1335(2) 0.0275(9) Uani 1 1 d .
C61' C 1.2081(3) 0.6959(3) 0.4300(3) 0.0321(10) Uani 1 1 d .
C62 C 1.1820(4) 0.4038(3) 0.1613(3) 0.0400(12) Uani 1 1 d .
H62A H 1.2434 0.4344 0.1807 0.048 Uiso 1 1 calc R
C62' C 1.2345(5) 0.7155(5) 0.5067(3) 0.063(2) Uani 1 1 d .
H62B H 1.2869 0.6992 0.5366 0.076 Uiso 1 1 calc R
C63' C 1.1846(6) 0.7587(6) 0.5396(4) 0.087(3) Uani 1 1 d .
H63A H 1.2017 0.7710 0.5922 0.105 Uiso 1 1 calc R
C63 C 1.1661(4) 0.3218(3) 0.1615(4) 0.0478(14) Uani 1 1 d .
H63B H 1.2161 0.2964 0.1805 0.057 Uiso 1 1 calc R
C64 C 1.0768(5) 0.2773(3) 0.1337(4) 0.0486(14) Uani 1 1 d .
H64A H 1.0650 0.2211 0.1343 0.058 Uiso 1 1 calc R
C64' C 1.1095(6) 0.7841(5) 0.4956(4) 0.071(2) Uani 1 1 d .
H64B H 1.0760 0.8145 0.5181 0.085 Uiso 1 1 calc R
C65 C 1.0047(4) 0.3147(3) 0.1051(3) 0.0481(14) Uani 1 1 d .
H65A H 0.9434 0.2840 0.0857 0.058 Uiso 1 1 calc R
C65' C 1.0836(4) 0.7654(4) 0.4200(4) 0.0489(14) Uani 1 1 d .
H65B H 1.0317 0.7823 0.3902 0.059 Uiso 1 1 calc R
C56 C 1.2097(4) 0.5245(3) 0.0184(3) 0.0350(11) Uani 1 1 d .
H56B H 1.1904 0.4689 0.0205 0.042 Uiso 1 1 calc R
C66' C 1.1329(3) 0.7218(3) 0.3869(3) 0.0359(11) Uani 1 1 d .
H66A H 1.1151 0.7096 0.3343 0.043 Uiso 1 1 calc R
C66 C 1.0213(4) 0.3968(3) 0.1046(3) 0.0359(11) Uani 1 1 d .
H66B H 0.9716 0.4221 0.0845 0.043 Uiso 1 1 calc R
C71 C 0.2991(3) 0.0558(3) 0.1671(2) 0.0262(9) Uani 1 1 d .
C71' C 1.3310(3) 0.6586(3) 0.2386(3) 0.0319(10) Uani 1 1 d .
F72' F 1.3846(2) 0.5394(2) 0.2271(2) 0.0536(9) Uani 1 1 d .
F72 F 0.3622(3) -0.03964(19) 0.1128(2) 0.0511(8) Uani 1 1 d .
C72' C 1.3968(4) 0.6195(3) 0.2248(3) 0.0392(12) Uani 1 1 d .
C72 C 0.2913(4) -0.0213(3) 0.1381(3) 0.0353(11) Uani 1 1 d .
F73 F 0.2132(3) -0.15563(19) 0.1037(2) 0.0703(12) Uani 1 1 d .
F73' F 1.5390(3) 0.6154(3) 0.1962(3) 0.0811(14) Uani 1 1 d .
C73 C 0.2163(4) -0.0822(3) 0.1331(3) 0.0463(14) Uani 1 1 d .
C73' C 1.4775(4) 0.6574(4) 0.2086(3) 0.0519(16) Uani 1 1 d .
F74 F 0.0710(3) -0.1262(2) 0.1564(2) 0.0729(13) Uani 1 1 d .
F74' F 1.5726(3) 0.7767(3) 0.1909(3) 0.0871(16) Uani 1 1 d .
C74' C 1.4944(4) 0.7378(4) 0.2065(3) 0.0555(17) Uani 1 1 d .
C74 C 0.1438(4) -0.0674(3) 0.1575(3) 0.0467(15) Uani 1 1 d .
F75 F 0.0728(2) 0.0244(2) 0.2075(2) 0.0579(10) Uani 1 1 d .
F75' F 1.4480(3) 0.8598(2) 0.2195(3) 0.0794(13) Uani 1 1 d .
C75 C 0.1450(3) 0.0087(3) 0.1842(3) 0.0394(12) Uani 1 1 d .
C75' C 1.4324(5) 0.7803(4) 0.2205(3) 0.0515(16) Uani 1 1 d .
F76 F 0.2191(2) 0.14213(17) 0.21399(17) 0.0381(7) Uani 1 1 d .
F76' F 1.2920(2) 0.78429(19) 0.2491(2) 0.0505(8) Uani 1 1 d .
C76 C 0.2214(3) 0.0685(3) 0.1873(3) 0.0302(10) Uani 1 1 d .
C76' C 1.3518(4) 0.7397(3) 0.2359(3) 0.0377(11) Uani 1 1 d .
C80 C 0.8061(8) 0.8688(7) 0.2071(5) 0.104(3) Uani 1 1 d .
H80A H 0.7464 0.8307 0.1927 0.156 Uiso 1 1 calc R
H80B H 0.8500 0.8500 0.1835 0.156 Uiso 1 1 calc R
H80C H 0.7975 0.9208 0.1908 0.156 Uiso 1 1 calc R
C81 C 0.8441(6) 0.8765(5) 0.2911(4) 0.0649(19) Uani 1 1 d .
C82 C 0.9287(5) 0.9271(5) 0.3323(6) 0.077(2) Uani 1 1 d .
H82A H 0.9664 0.9588 0.3061 0.093 Uiso 1 1 calc R
C83 C 0.9576(6) 0.9317(6) 0.4080(5) 0.078(2) Uani 1 1 d .
H83A H 1.0142 0.9667 0.4339 0.094 Uiso 1 1 calc R
C84 C 0.9058(6) 0.8864(6) 0.4465(5) 0.079(2) Uani 1 1 d .
H84A H 0.9263 0.8892 0.4994 0.095 Uiso 1 1 calc R
C85 C 0.8236(6) 0.8364(5) 0.4092(5) 0.071(2) Uani 1 1 d .
H85A H 0.7875 0.8048 0.4366 0.085 Uiso 1 1 calc R
C86 C 0.7921(5) 0.8314(4) 0.3309(5) 0.0634(18) Uani 1 1 d .
H86A H 0.7349 0.7968 0.3057 0.076 Uiso 1 1 calc R
C90 C 1.162(8) 0.538(7) 0.560(6) 0.93(7) Uiso 0.50 1 d P
C91 C 1.1059(17) 0.5210(15) 0.5408(12) 0.186(7) Uiso 1 1 d .
C92 C 1.042(3) 0.444(2) 0.5160(17) 0.341(14) Uiso 1 1 d .
C93 C 0.973(2) 0.4539(13) 0.4979(13) 0.191(8) Uiso 1 1 d .

loop_
_atom_site_aniso_label
_atom_site_aniso_U_11
_atom_site_aniso_U_22
_atom_site_aniso_U_33
_atom_site_aniso_U_23
_atom_site_aniso_U_13
_atom_site_aniso_U_12
Pt1 0.02061(8) 0.02178(8) 0.02499(9) -0.00075(6) 0.00483(6) 0.00177(6)
P1' 0.0268(6) 0.0267(6) 0.0270(6) -0.0005(4) 0.0083(5) 0.0047(5)
P1 0.0245(5) 0.0260(5) 0.0268(6) 0.0001(4) 0.0039(4) 0.0045(4)
C1 0.027(2) 0.032(2) 0.026(2) -0.0040(18) 0.0071(18) 0.0032(18)
Pt2 0.01977(8) 0.02438(9) 0.02174(9) -0.00213(6) 0.00632(6) 0.00068(6)
P2 0.0243(5) 0.0236(5) 0.0216(5) -0.0010(4) 0.0059(4) 0.0008(4)
P2' 0.0228(5) 0.0278(6) 0.0238(6) -0.0029(4) 0.0061(4) 0.0047(4)
C2 0.033(2) 0.031(2) 0.036(3) -0.0027(19) 0.016(2) 0.005(2)
C3 0.031(2) 0.038(3) 0.037(3) -0.006(2) 0.015(2) 0.003(2)
C4 0.030(2) 0.037(3) 0.043(3) -0.003(2) 0.016(2) 0.003(2)
C5 0.029(2) 0.035(3) 0.043(3) -0.003(2) 0.013(2) 0.002(2)
C6 0.028(2) 0.034(2) 0.037(3) -0.001(2) 0.013(2) 0.002(2)
C7 0.028(2) 0.033(2) 0.031(2) 0.0009(19) 0.0082(19) 0.0059(19)
C8 0.026(2) 0.030(2) 0.026(2) 0.0014(17) 0.0092(18) 0.0047(18)
C11 0.035(2) 0.030(2) 0.030(2) -0.0051(19) 0.004(2) 0.003(2)
C11' 0.035(3) 0.038(3) 0.036(3) -0.007(2) 0.011(2) 0.006(2)
C12 0.048(3) 0.033(3) 0.044(3) -0.003(2) 0.011(2) 0.012(2)
C12' 0.035(3) 0.041(3) 0.042(3) -0.002(2) 0.017(2) 0.003(2)
C13 0.055(4) 0.039(3) 0.058(4) 0.003(3) 0.024(3) 0.014(3)
C13' 0.032(3) 0.033(3) 0.049(3) -0.008(2) 0.015(2) 0.002(2)
C14 0.053(3) 0.042(3) 0.049(4) -0.004(3) 0.017(3) 0.007(3)
C14' 0.033(3) 0.037(3) 0.044(3) -0.001(2) 0.012(2) 0.009(2)
C15 0.057(4) 0.037(3) 0.049(3) 0.001(2) 0.011(3) 0.005(3)
C15' 0.035(3) 0.038(3) 0.051(3) 0.002(2) 0.011(2) 0.009(2)
C16 0.065(4) 0.047(4) 0.068(5) 0.001(3) 0.030(4) 0.007(3)
C16' 0.038(3) 0.043(3) 0.047(3) -0.005(2) 0.011(2) 0.011(2)
C17 0.065(4) 0.045(3) 0.059(4) -0.003(3) 0.032(3) 0.004(3)
C17' 0.051(3) 0.050(3) 0.056(4) 0.005(3) 0.008(3) 0.008(3)
C18 0.051(3) 0.047(3) 0.061(4) -0.002(3) 0.022(3) 0.001(3)
C18' 0.051(4) 0.048(4) 0.065(4) 0.002(3) -0.001(3) 0.013(3)
C19 0.044(3) 0.059(4) 0.056(4) -0.002(3) 0.018(3) 0.010(3)
C19' 0.045(3) 0.044(3) 0.058(4) 0.008(3) 0.012(3) 0.011(3)
C20 0.038(3) 0.038(3) 0.055(4) 0.003(2) 0.013(3) 0.007(2)
C20' 0.051(3) 0.037(3) 0.063(4) 0.002(3) 0.009(3) 0.003(3)
C21 0.031(3) 0.045(3) 0.057(4) 0.000(3) 0.012(2) 0.008(2)
C21' 0.043(3) 0.038(3) 0.057(4) 0.003(3) 0.012(3) 0.007(2)
C22 0.037(3) 0.038(3) 0.051(3) 0.005(2) 0.009(2) 0.013(2)
C22' 0.042(3) 0.035(3) 0.042(3) 0.006(2) 0.012(2) 0.009(2)
C23 0.030(2) 0.032(2) 0.043(3) 0.002(2) 0.010(2) 0.006(2)
C23' 0.038(3) 0.040(3) 0.050(3) 0.003(2) 0.015(2) 0.010(2)
C24 0.027(2) 0.028(2) 0.027(2) 0.0022(17) 0.0057(18) 0.0057(18)
C24' 0.037(3) 0.034(2) 0.028(2) 0.0066(19) 0.010(2) 0.010(2)
C31 0.026(2) 0.033(2) 0.040(3) 0.000(2) -0.002(2) 0.0056(19)
C31' 0.028(2) 0.029(2) 0.041(3) 0.002(2) 0.012(2) 0.0042(19)
C32 0.165(18) 0.117(17) 0.089(6) -0.042(6) -0.067(6) 0.101(16)
C32A 0.165(18) 0.117(17) 0.089(6) -0.042(6) -0.067(6) 0.101(16)
C33A 0.165(18) 0.117(17) 0.089(6) -0.042(6) -0.067(6) 0.101(16)
C33 0.165(18) 0.117(17) 0.089(6) -0.042(6) -0.067(6) 0.101(16)
C32' 0.061(4) 0.042(3) 0.050(3) 0.010(3) 0.023(3) 0.006(3)
C33' 0.075(5) 0.056(4) 0.065(4) 0.031(3) 0.028(4) 0.014(4)
C34 0.034(3) 0.048(4) 0.156(9) 0.022(5) -0.004(4) 0.015(3)
C34' 0.056(4) 0.042(3) 0.086(5) 0.025(3) 0.026(4) 0.010(3)
C35 0.077(5) 0.094(6) 0.110(6) 0.061(5) 0.060(5) 0.064(5)
C35' 0.073(4) 0.031(3) 0.073(5) 0.006(3) 0.024(4) 0.018(3)
C36 0.067(4) 0.083(5) 0.056(4) 0.036(4) 0.035(3) 0.049(4)
C36' 0.063(4) 0.036(3) 0.043(3) 0.009(2) 0.021(3) 0.017(3)
C41 0.028(2) 0.033(2) 0.024(2) 0.0049(18) 0.0045(18) 0.0052(19)
C41' 0.032(2) 0.031(2) 0.026(2) 0.0027(18) 0.0065(18) 0.0040(19)
C42 0.037(3) 0.035(3) 0.034(3) 0.008(2) 0.010(2) 0.007(2)
C42' 0.035(3) 0.041(3) 0.039(3) -0.005(2) 0.003(2) 0.005(2)
C43 0.040(3) 0.037(3) 0.043(3) 0.014(2) 0.010(2) 0.006(2)
C43' 0.039(3) 0.044(3) 0.044(3) -0.005(2) 0.001(2) -0.004(2)
C44 0.037(3) 0.052(3) 0.050(3) 0.023(3) 0.015(2) 0.007(2)
C44' 0.033(3) 0.060(4) 0.040(3) 0.007(3) 0.001(2) -0.002(3)
C45 0.043(3) 0.062(4) 0.046(3) 0.014(3) 0.023(3) 0.019(3)
C45' 0.032(3) 0.056(3) 0.041(3) 0.010(3) 0.008(2) 0.014(2)
C46 0.040(3) 0.040(3) 0.035(3) 0.006(2) 0.012(2) 0.012(2)
C46' 0.037(3) 0.039(3) 0.036(3) 0.004(2) 0.008(2) 0.008(2)
C51 0.025(2) 0.029(2) 0.023(2) 0.0033(17) 0.0052(17) 0.0016(17)
C51' 0.025(2) 0.036(2) 0.024(2) -0.0047(18) 0.0059(17) 0.0032(18)
C52' 0.032(2) 0.036(3) 0.039(3) -0.005(2) 0.003(2) 0.005(2)
C53 0.047(3) 0.034(3) 0.044(3) 0.009(2) 0.018(2) 0.004(2)
C53' 0.044(3) 0.035(3) 0.049(3) -0.002(2) 0.007(3) -0.003(2)
C54 0.060(4) 0.051(3) 0.038(3) 0.007(2) 0.025(3) 0.003(3)
C54' 0.031(3) 0.052(3) 0.049(3) -0.006(3) 0.008(2) -0.008(2)
C55 0.053(3) 0.049(3) 0.038(3) -0.008(2) 0.022(3) 0.001(3)
C55' 0.028(3) 0.055(4) 0.056(4) -0.003(3) 0.012(2) 0.004(2)
C56' 0.029(2) 0.040(3) 0.046(3) -0.002(2) 0.009(2) 0.006(2)
C60 0.036(2) 0.032(2) 0.030(2) 0.0017(19) 0.012(2) 0.005(2)
C61 0.034(2) 0.026(2) 0.023(2) 0.0008(17) 0.0109(18) 0.0044(18)
C61' 0.029(2) 0.034(2) 0.033(3) -0.0065(19) 0.0069(19) 0.011(2)
C62 0.036(3) 0.031(3) 0.051(3) 0.001(2) 0.011(2) 0.004(2)
C62' 0.069(4) 0.092(5) 0.035(3) -0.012(3) 0.006(3) 0.046(4)
C63' 0.105(6) 0.137(8) 0.038(4) -0.013(4) 0.018(4) 0.076(6)
C63 0.054(3) 0.033(3) 0.059(4) 0.005(2) 0.013(3) 0.016(3)
C64 0.069(4) 0.025(3) 0.055(4) 0.003(2) 0.026(3) 0.005(3)
C64' 0.080(5) 0.092(6) 0.058(4) -0.009(4) 0.028(4) 0.050(5)
C65 0.050(3) 0.032(3) 0.056(4) -0.002(2) 0.018(3) -0.009(2)
C65' 0.041(3) 0.053(3) 0.057(4) -0.002(3) 0.013(3) 0.022(3)
C56 0.038(3) 0.033(2) 0.033(3) -0.005(2) 0.013(2) 0.001(2)
C66' 0.034(3) 0.037(3) 0.036(3) -0.004(2) 0.009(2) 0.010(2)
C66 0.038(3) 0.028(2) 0.037(3) 0.002(2) 0.007(2) 0.000(2)
C71 0.026(2) 0.024(2) 0.023(2) 0.0030(16) -0.0021(17) 0.0014(17)
C71' 0.027(2) 0.041(3) 0.024(2) -0.0043(19) 0.0084(18) -0.002(2)
F72' 0.0441(18) 0.0475(19) 0.074(2) -0.0092(17) 0.0257(17) 0.0104(15)
F72 0.063(2) 0.0384(17) 0.054(2) -0.0077(15) 0.0168(17) 0.0160(16)
C72' 0.032(2) 0.048(3) 0.035(3) -0.011(2) 0.012(2) 0.002(2)
C72 0.041(3) 0.028(2) 0.032(3) 0.0018(19) 0.003(2) 0.003(2)
F73 0.092(3) 0.0211(15) 0.076(3) -0.0102(16) -0.002(2) -0.0050(17)
F73' 0.044(2) 0.113(4) 0.095(3) -0.015(3) 0.042(2) 0.012(2)
C73 0.057(4) 0.022(2) 0.045(3) 0.001(2) -0.005(3) -0.003(2)
C73' 0.030(3) 0.080(5) 0.045(3) -0.012(3) 0.019(2) 0.002(3)
F74 0.048(2) 0.051(2) 0.090(3) 0.019(2) -0.009(2) -0.0295(17)
F74' 0.050(2) 0.118(4) 0.080(3) -0.001(3) 0.037(2) -0.036(2)
C74' 0.037(3) 0.078(5) 0.042(3) -0.007(3) 0.019(3) -0.020(3)
C74 0.035(3) 0.036(3) 0.051(3) 0.013(2) -0.007(2) -0.013(2)
F75 0.0252(15) 0.078(3) 0.066(2) 0.0143(19) 0.0106(15) -0.0009(16)
F75' 0.080(3) 0.050(2) 0.093(3) 0.017(2) 0.024(2) -0.026(2)
C75 0.023(2) 0.048(3) 0.040(3) 0.015(2) -0.001(2) 0.000(2)
C75' 0.054(4) 0.047(3) 0.041(3) 0.003(2) 0.012(3) -0.017(3)
F76 0.0323(15) 0.0344(15) 0.0483(18) 0.0028(13) 0.0107(13) 0.0089(12)
F76' 0.0513(19) 0.0325(16) 0.065(2) 0.0040(15) 0.0152(17) 0.0040(14)
C76 0.028(2) 0.029(2) 0.029(2) 0.0060(18) -0.0004(18) 0.0030(18)
C76' 0.032(2) 0.041(3) 0.034(3) -0.002(2) 0.010(2) -0.005(2)
C80 0.141(10) 0.115(8) 0.077(6) 0.034(6) 0.036(6) 0.060(7)
C81 0.081(5) 0.061(4) 0.069(5) 0.021(4) 0.030(4) 0.038(4)
C82 0.062(4) 0.060(4) 0.127(8) 0.024(5) 0.047(5) 0.022(4)
C83 0.056(4) 0.092(6) 0.085(6) -0.010(5) 0.016(4) 0.022(4)
C84 0.074(5) 0.108(7) 0.068(5) -0.005(5) 0.017(4) 0.057(5)
C85 0.080(5) 0.075(5) 0.080(5) 0.030(4) 0.040(5) 0.043(4)
C86 0.063(4) 0.055(4) 0.075(5) 0.014(3) 0.021(4) 0.015(3)

loop_
_atom_type_symbol
_atom_type_description
_atom_type_scat_dispersion_real
_atom_type_scat_dispersion_imag
_atom_type_scat_source
C C 0.0033 0.0016 'International Tables Vol C Tables 4.2.6.8 and 6.1.1.4'
H H 0.0000 0.0000 'International Tables Vol C Tables 4.2.6.8 and 6.1.1.4'
F F 0.0171 0.0103 'International Tables Vol C Tables 4.2.6.8 and 6.1.1.4'
P P 0.1023 0.0942 'International Tables Vol C Tables 4.2.6.8 and 6.1.1.4'
Pt Pt -1.7033 8.3905 'International Tables Vol C Tables 4.2.6.8 and 6.1.1.4'

loop_
_geom_angle_atom_site_label_1
_geom_angle_atom_site_label_2
_geom_angle_atom_site_label_3
_geom_angle
_geom_angle_site_symmetry_1
_geom_angle_site_symmetry_3
C1 Pt1 C71 176.02(18) . .
C1 Pt1 P1' 91.99(14) . .
C71 Pt1 P1' 91.09(13) . .
C1 Pt1 P1 86.44(14) . .
C71 Pt1 P1 90.65(13) . .
P1' Pt1 P1 175.97(4) . .
C41' P1' C11' 102.6(2) . .
C41' P1' C31' 103.6(2) . .
C11' P1' C31' 106.0(2) . .
C41' P1' Pt1 112.34(16) . .
C11' P1' Pt1 117.55(19) . .
C31' P1' Pt1 113.27(18) . .
C31 P1 C41 103.4(2) . .
C31 P1 C11 105.4(2) . .
C41 P1 C11 107.6(2) . .
C31 P1 Pt1 112.96(18) . .
C41 P1 Pt1 116.16(16) . .
C11 P1 Pt1 110.60(17) . .
C2 C1 Pt1 175.9(5) . .
C8 Pt2 C71' 177.46(18) . .
C8 Pt2 P2' 90.71(14) . .
C71' Pt2 P2' 91.60(13) . .
C8 Pt2 P2 82.74(14) . .
C71' Pt2 P2 94.91(13) . .
P2' Pt2 P2 173.07(4) . .
C51 P2 C61 106.0(2) . .
C51 P2 C24 104.0(2) . .
C61 P2 C24 106.1(2) . .
C51 P2 Pt2 117.79(15) . .
C61 P2 Pt2 110.35(15) . .
C24 P2 Pt2 111.80(16) . .
C61' P2' C24' 103.6(2) . .
C61' P2' C51' 103.6(2) . .
C24' P2' C51' 109.5(2) . .
C61' P2' Pt2 115.03(17) . .
C24' P2' Pt2 109.46(17) . .
C51' P2' Pt2 114.89(16) . .
C1 C2 C3 178.9(6) . .
C4 C3 C2 178.4(6) . .
C3 C4 C5 178.2(6) . .
C6 C5 C4 177.0(6) . .
C5 C6 C7 177.3(6) . .
C8 C7 C6 172.8(5) . .
C7 C8 Pt2 171.6(4) . .
C12 C11 P1 114.3(3) . .
C12' C11' P1' 115.6(4) . .
C13 C12 C11 114.5(5) . .
C13' C12' C11' 114.1(4) . .
C14 C13 C12 114.6(5) . .
C14' C13' C12' 113.4(4) . .
C13 C14 C15 114.4(5) . .
C15' C14' C13' 112.8(5) . .
C16 C15 C14 110.8(5) . .
C14' C15' C16' 114.4(5) . .
C15 C16 C17 114.8(6) . .
C15' C16' C17' 111.2(5) . .
C16 C17 C18 113.2(5) . .
C18' C17' C16' 115.4(5) . .
C19 C18 C17 112.7(6) . .
C19' C18' C17' 113.9(5) . .
C18 C19 C20 113.7(5) . .
C18' C19' C20' 113.4(5) . .
C21 C20 C19 111.6(5) . .
C21' C20' C19' 113.4(5) . .
C20 C21 C22 115.6(5) . .
C22' C21' C20' 114.4(5) . .
C21 C22 C23 115.9(5) . .
C21' C22' C23' 114.1(5) . .
C22 C23 C24 113.4(4) . .
C22' C23' C24' 113.8(4) . .
C23 C24 P2 113.6(3) . .
C23' C24' P2' 115.5(4) . .
C36 C31 C32 118.8(13) . .
C36 C31 C32A 118(4) . .
C32 C31 C32A 1(10) . .
C36 C31 P1 121.5(4) . .
C32 C31 P1 119.6(13) . .
C32A C31 P1 120(5) . .
C36' C31' C32' 118.7(5) . .
C36' C31' P1' 119.4(4) . .
C32' C31' P1' 121.9(4) . .
C31 C32 C33A 120.1(16) . .
C31 C32 C33 114(4) . .
C33A C32 C33 21(7) . .
C31 C32A C33A 121(7) . .
C31 C32A C33 114(9) . .
C33A C32A C33 21(7) . .
C32 C33A C34 118.6(16) . .
C32 C33A C32A 1(10) . .
C34 C33A C32A 119(4) . .
C34 C33 C32 119(8) . .
C34 C33 C32A 119(10) . .
C32 C33 C32A 1(10) . .
C33' C32' C31' 120.4(6) . .
C32' C33' C34' 120.6(6) . .
C35 C34 C33A 120.0(13) . .
C35 C34 C33 115(5) . .
C33A C34 C33 21(8) . .
C35' C34' C33' 119.4(6) . .
C34 C35 C36 119.4(8) . .
C36' C35' C34' 119.8(6) . .
C31 C36 C35 122.2(7) . .
C31' C36' C35' 121.1(6) . .
C46 C41 C42 119.4(5) . .
C46 C41 P1 121.9(4) . .
C42 C41 P1 118.3(4) . .
C46' C41' C42' 118.8(5) . .
C46' C41' P1' 119.5(4) . .
C42' C41' P1' 121.1(4) . .
C43 C42 C41 120.2(5) . .
C43' C42' C41' 120.4(5) . .
C42 C43 C44 119.9(5) . .
C44' C43' C42' 120.5(5) . .
C45 C44 C43 120.3(5) . .
C43' C44' C45' 119.9(5) . .
C44 C45 C46 120.2(5) . .
C44' C45' C46' 120.0(5) . .
C41 C46 C45 119.9(5) . .
C41' C46' C45' 120.4(5) . .
C56 C51 C60 118.4(4) . .
C56 C51 P2 124.0(4) . .
C60 C51 P2 117.5(4) . .
C56' C51' C52' 118.3(4) . .
C56' C51' P2' 121.6(4) . .
C52' C51' P2' 119.7(4) . .
C53' C52' C51' 120.9(5) . .
C54 C53 C60 119.9(5) . .
C54' C53' C52' 119.8(5) . .
C53 C54 C55 119.7(5) . .
C53' C54' C55' 120.3(5) . .
C56 C55 C54 121.0(5) . .
C56' C55' C54' 120.0(5) . .
C55' C56' C51' 120.5(5) . .
C53 C60 C51 121.2(5) . .
C62 C61 C66 118.9(4) . .
C62 C61 P2 118.4(4) . .
C66 C61 P2 122.6(4) . .
C62' C61' C66' 119.3(5) . .
C62' C61' P2' 119.6(4) . .
C66' C61' P2' 121.1(4) . .
C63 C62 C61 121.4(5) . .
C63' C62' C61' 120.0(6) . .
C62' C63' C64' 119.9(7) . .
C64 C63 C62 119.3(6) . .
C63 C64 C65 120.0(5) . .
C65' C64' C63' 120.3(6) . .
C66 C65 C64 120.4(5) . .
C64' C65' C66' 120.1(6) . .
C55 C56 C51 119.7(5) . .
C65' C66' C61' 120.4(5) . .
C65 C66 C61 120.1(5) . .
C76 C71 C72 114.0(4) . .
C76 C71 Pt1 123.6(3) . .
C72 C71 Pt1 122.2(4) . .
C76' C71' C72' 114.7(5) . .
C76' C71' Pt2 122.5(4) . .
C72' C71' Pt2 122.8(4) . .
F72' C72' C71' 120.1(4) . .
F72' C72' C73' 116.3(5) . .
C71' C72' C73' 123.6(6) . .
F72 C72 C73 116.6(5) . .
F72 C72 C71 119.0(4) . .
C73 C72 C71 124.4(5) . .
F73 C73 C74 119.7(5) . .
F73 C73 C72 121.2(6) . .
C74 C73 C72 119.1(5) . .
F73' C73' C74' 120.6(5) . .
F73' C73' C72' 120.4(6) . .
C74' C73' C72' 119.0(6) . .
F74' C74' C73' 120.6(7) . .
F74' C74' C75' 119.1(6) . .
C73' C74' C75' 120.3(5) . .
F74 C74 C73 120.8(6) . .
F74 C74 C75 119.5(6) . .
C73 C74 C75 119.7(5) . .
F75 C75 C74 120.3(5) . .
F75 C75 C76 120.5(5) . .
C74 C75 C76 119.3(5) . .
F75' C75' C74' 121.4(5) . .
F75' C75' C76' 119.9(6) . .
C74' C75' C76' 118.7(6) . .
F76 C76 C71 119.8(4) . .
F76 C76 C75 116.9(5) . .
C71 C76 C75 123.3(5) . .
F76' C76' C71' 119.7(4) . .
F76' C76' C75' 116.7(5) . .
C71' C76' C75' 123.6(6) . .
C86 C81 C82 117.2(8) . .
C86 C81 C80 117.4(8) . .
C82 C81 C80 125.5(8) . .
C83 C82 C81 122.1(8) . .
C84 C83 C82 120.1(8) . .
C83 C84 C85 120.0(8) . .
C84 C85 C86 120.8(8) . .
C81 C86 C85 119.9(8) . .
C90 C91 C92 137(9) . .
C90 C91 C93 141(9) . 2_766
C92 C91 C93 80(2) . 2_766
C93 C92 C91 108(3) . .
C93 C92 C93 62(3) . 2_766
C91 C92 C93 48.4(14) . 2_766
C92 C93 C91 163(3) . 2_766
C92 C93 C93 83(3) . 2_766
C91 C93 C93 86(2) 2_766 2_766
C92 C93 C92 118(3) . 2_766
C91 C93 C92 51.5(17) 2_766 2_766
C93 C93 C92 35.5(13) 2_766 2_766

loop_
_geom_bond_atom_site_label_1
_geom_bond_atom_site_label_2
_geom_bond_distance
_geom_bond_site_symmetry_2
Pt1 C1 1.987(4) .
Pt1 C71 2.055(4) .
Pt1 P1' 2.2947(13) .
Pt1 P1 2.3008(13) .
P1' C41' 1.817(5) .
P1' C11' 1.821(5) .
P1' C31' 1.818(5) .
P1 C31 1.811(5) .
P1 C41 1.824(5) .
P1 C11 1.833(5) .
C1 C2 1.215(7) .
Pt2 C8 1.994(4) .
Pt2 C71' 2.066(5) .
Pt2 P2' 2.2924(14) .
Pt2 P2 2.3054(14) .
P2 C51 1.812(5) .
P2 C61 1.818(5) .
P2 C24 1.823(5) .
P2' C61' 1.807(5) .
P2' C24' 1.824(5) .
P2' C51' 1.824(5) .
C2 C3 1.365(7) .
C3 C4 1.214(7) .
C4 C5 1.360(7) .
C5 C6 1.207(7) .
C6 C7 1.360(7) .
C7 C8 1.212(6) .
C11 C12 1.538(7) .
C11' C12' 1.536(7) .
C12 C13 1.539(8) .
C12' C13' 1.529(8) .
C13 C14 1.502(8) .
C13' C14' 1.509(7) .
C14 C15 1.537(8) .
C14' C15' 1.497(8) .
C15 C16 1.518(9) .
C15' C16' 1.514(7) .
C16 C17 1.514(9) .
C16' C17' 1.543(9) .
C17 C18 1.527(8) .
C17' C18' 1.522(9) .
C18 C19 1.519(9) .
C18' C19' 1.507(9) .
C19 C20 1.522(8) .
C19' C20' 1.535(8) .
C20 C21 1.501(8) .
C20' C21' 1.511(8) .
C21 C22 1.512(8) .
C21' C22' 1.501(8) .
C22 C23 1.525(7) .
C22' C23' 1.525(7) .
C23 C24 1.530(7) .
C23' C24' 1.532(7) .
C31 C36 1.349(8) .
C31 C32 1.354(14) .
C31 C32A 1.36(3) .
C31' C36' 1.377(7) .
C31' C32' 1.380(8) .
C32 C33A 1.40(5) .
C32 C33 1.39(8) .
C32A C33A 1.38(7) .
C32A C33 1.4(3) .
C33A C34 1.374(18) .
C33 C34 1.38(3) .
C32' C33' 1.375(9) .
C33' C34' 1.374(11) .
C34 C35 1.346(13) .
C34' C35' 1.377(10) .
C35 C36 1.360(9) .
C35' C36' 1.378(8) .
C41 C46 1.389(7) .
C41 C42 1.400(7) .
C41' C46' 1.380(7) .
C41' C42' 1.392(7) .
C42 C43 1.385(7) .
C42' C43' 1.382(7) .
C43 C44 1.390(8) .
C43' C44' 1.371(9) .
C44 C45 1.372(9) .
C44' C45' 1.375(9) .
C45 C46 1.399(8) .
C45' C46' 1.396(7) .
C51 C56 1.393(7) .
C51 C60 1.399(6) .
C51' C56' 1.386(7) .
C51' C52' 1.386(7) .
C52' C53' 1.387(7) .
C53 C54 1.371(8) .
C53 C60 1.383(7) .
C53' C54' 1.360(9) .
C54 C55 1.385(8) .
C54' C55' 1.379(9) .
C55 C56 1.388(7) .
C55' C56' 1.381(7) .
C61 C62 1.383(7) .
C61 C66 1.389(7) .
C61' C62' 1.389(8) .
C61' C66' 1.387(7) .
C62 C63 1.384(7) .
C62' C63' 1.385(9) .
C63' C64' 1.387(11) .
C63 C64 1.382(9) .
C64 C65 1.384(9) .
C64' C65' 1.367(10) .
C65 C66 1.387(7) .
C65' C66' 1.383(7) .
C71 C76 1.378(7) .
C71 C72 1.383(7) .
C71' C76' 1.376(7) .
C71' C72' 1.377(7) .
F72' C72' 1.359(7) .
F72 C72 1.363(6) .
C72' C73' 1.384(7) .
C72 C73 1.371(7) .
F73 C73 1.342(6) .
F73' C73' 1.344(7) .
C73 C74 1.356(9) .
C73' C74' 1.362(10) .
F74 C74 1.344(6) .
F74' C74' 1.352(6) .
C74' C75' 1.366(10) .
C74 C75 1.374(9) .
F75 C75 1.346(7) .
F75' C75' 1.344(7) .
C75 C76 1.382(7) .
C75' C76' 1.390(7) .
F76 C76 1.351(6) .
F76' C76' 1.359(7) .
C80 C81 1.515(12) .
C81 C86 1.371(10) .
C81 C82 1.419(12) .
C82 C83 1.361(12) .
C83 C84 1.354(12) .
C84 C85 1.371(12) .
C85 C86 1.408(11) .
C90 C91 0.83(11) .
C91 C92 1.46(4) .
C91 C93 1.39(3) 2_766
C92 C93 1.07(3) .
C92 C93 1.83(3) 2_766
C93 C91 1.39(3) 2_766
C93 C93 1.63(4) 2_766
C93 C92 1.83(3) 2_766

loop_
_geom_torsion_atom_site_label_1
_geom_torsion_atom_site_label_2
_geom_torsion_atom_site_label_3
_geom_torsion_atom_site_label_4
_geom_torsion
_geom_torsion_site_symmetry_1
_geom_torsion_site_symmetry_4
C1 Pt1 P1' C41' -167.8(2) . .
C71 Pt1 P1' C41' 14.8(2) . .
P1 Pt1 P1' C41' -100.7(6) . .
C1 Pt1 P1' C11' 73.5(2) . .
C71 Pt1 P1' C11' -103.9(2) . .
P1 Pt1 P1' C11' 140.6(6) . .
C1 Pt1 P1' C31' -50.7(2) . .
C71 Pt1 P1' C31' 131.8(2) . .
P1 Pt1 P1' C31' 16.3(6) . .
C1 Pt1 P1 C31 -68.5(2) . .
C71 Pt1 P1 C31 108.8(2) . .
P1' Pt1 P1 C31 -135.7(6) . .
C1 Pt1 P1 C41 172.3(2) . .
C71 Pt1 P1 C41 -10.4(2) . .
P1' Pt1 P1 C41 105.1(6) . .
C1 Pt1 P1 C11 49.4(2) . .
C71 Pt1 P1 C11 -133.4(2) . .
P1' Pt1 P1 C11 -17.9(6) . .
C71 Pt1 C1 C2 -3(8) . .
P1' Pt1 C1 C2 -144(6) . .
P1 Pt1 C1 C2 40(6) . .
C8 Pt2 P2 C51 177.6(2) . .
C71' Pt2 P2 C51 -3.3(2) . .
P2' Pt2 P2 C51 -163.4(4) . .
C8 Pt2 P2 C61 -60.6(2) . .
C71' Pt2 P2 C61 118.5(2) . .
P2' Pt2 P2 C61 -41.5(4) . .
C8 Pt2 P2 C24 57.3(2) . .
C71' Pt2 P2 C24 -123.7(2) . .
P2' Pt2 P2 C24 76.3(4) . .
C8 Pt2 P2' C61' -59.5(2) . .
C71' Pt2 P2' C61' 121.5(2) . .
P2 Pt2 P2' C61' -78.4(4) . .
C8 Pt2 P2' C24' 56.6(2) . .
C71' Pt2 P2' C24' -122.3(2) . .
P2 Pt2 P2' C24' 37.8(4) . .
C8 Pt2 P2' C51' -179.6(2) . .
C71' Pt2 P2' C51' 1.4(2) . .
P2 Pt2 P2' C51' 161.5(4) . .
Pt1 C1 C2 C3 161(26) . .
C1 C2 C3 C4 -24(43) . .
C2 C3 C4 C5 7(36) . .
C3 C4 C5 C6 -29(27) . .
C4 C5 C6 C7 5(22) . .
C5 C6 C7 C8 -3(16) . .
C6 C7 C8 Pt2 -12(7) . .
C71' Pt2 C8 C7 -5(7) . .
P2' Pt2 C8 C7 -160(3) . .
P2 Pt2 C8 C7 17(3) . .
C31 P1 C11 C12 165.3(4) . .
C41 P1 C11 C12 -84.9(4) . .
Pt1 P1 C11 C12 42.9(4) . .
C41' P1' C11' C12' 173.2(4) . .
C31' P1' C11' C12' 64.8(5) . .
Pt1 P1' C11' C12' -63.1(4) . .
P1 C11 C12 C13 -161.2(4) . .
P1' C11' C12' C13' 85.3(5) . .
C11 C12 C13 C14 64.6(7) . .
C11' C12' C13' C14' -173.8(4) . .
C12 C13 C14 C15 173.2(5) . .
C12' C13' C14' C15' 166.5(5) . .
C13 C14 C15 C16 179.0(6) . .
C13' C14' C15' C16' -176.4(5) . .
C14 C15 C16 C17 -176.3(6) . .
C14' C15' C16' C17' 170.1(5) . .
C15 C16 C17 C18 -178.6(6) . .
C15' C16' C17' C18' 173.1(5) . .
C16 C17 C18 C19 67.8(8) . .
C16' C17' C18' C19' 61.9(8) . .
C17 C18 C19 C20 171.5(5) . .
C17' C18' C19' C20' 172.1(6) . .
C18 C19 C20 C21 174.1(5) . .
C18' C19' C20' C21' 172.4(6) . .
C19 C20 C21 C22 174.2(5) . .
C19' C20' C21' C22' 177.9(5) . .
C20 C21 C22 C23 57.0(7) . .
C20' C21' C22' C23' 165.3(5) . .
C21 C22 C23 C24 57.1(7) . .
C21' C22' C23' C24' 69.2(6) . .
C22 C23 C24 P2 -179.4(4) . .
C51 P2 C24 C23 -76.9(4) . .
C61 P2 C24 C23 171.6(3) . .
Pt2 P2 C24 C23 51.2(4) . .
C22' C23' C24' P2' -150.9(4) . .
C61' P2' C24' C23' 173.1(4) . .
C51' P2' C24' C23' -76.8(4) . .
Pt2 P2' C24' C23' 50.0(4) . .
C41 P1 C31 C36 112.3(5) . .
C11 P1 C31 C36 -134.9(5) . .
Pt1 P1 C31 C36 -14.0(6) . .
C41 P1 C31 C32 -66(3) . .
C11 P1 C31 C32 47(3) . .
Pt1 P1 C31 C32 168(3) . .
C41 P1 C31 C32A -65(13) . .
C11 P1 C31 C32A 48(13) . .
Pt1 P1 C31 C32A 169(13) . .
C41' P1' C31' C36' 108.9(5) . .
C11' P1' C31' C36' -143.5(4) . .
Pt1 P1' C31' C36' -13.2(5) . .
C41' P1' C31' C32' -68.1(5) . .
C11' P1' C31' C32' 39.5(5) . .
Pt1 P1' C31' C32' 169.9(4) . .
C36 C31 C32 C33A -3(7) . .
C32A C31 C32 C33A 49(100) . .
P1 C31 C32 C33A 176(4) . .
C36 C31 C32 C33 20(4) . .
C32A C31 C32 C33 72(100) . .
P1 C31 C32 C33 -162(5) . .
C36 C31 C32A C33A -1(25) . .
C32 C31 C32A C33A -130(100) . .
P1 C31 C32A C33A 177(13) . .
C36 C31 C32A C33 22(27) . .
C32 C31 C32A C33 -107(100) . .
P1 C31 C32A C33 -160(15) . .
C31 C32 C33A C34 8(9) . .
C33 C32 C33A C34 -71(8) . .
C31 C32 C33A C32A -81(100) . .
C33 C32 C33A C32A -161(100) . .
C31 C32A C33A C32 97(100) . .
C33 C32A C33A C32 19(100) . .
C31 C32A C33A C34 6(25) . .
C33 C32A C33A C34 -71(11) . .
C31 C32 C33 C34 -39(10) . .
C33A C32 C33 C34 72(11) . .
C31 C32 C33 C32A -96(100) . .
C33A C32 C33 C32A 15(100) . .
C31 C32A C33 C34 -42(31) . .
C33A C32A C33 C34 71(15) . .
C31 C32A C33 C32 82(100) . .
C33A C32A C33 C32 -165(100) . .
C36' C31' C32' C33' 0.7(9) . .
P1' C31' C32' C33' 177.6(5) . .
C31' C32' C33' C34' 0.4(11) . .
C32 C33A C34 C35 -12(6) . .
C32A C33A C34 C35 -11(11) . .
C32 C33A C34 C33 70(15) . .
C32A C33A C34 C33 71(24) . .
C32 C33 C34 C35 36(12) . .
C32A C33 C34 C35 37(21) . .
C32 C33 C34 C33A -73(17) . .
C32A C33 C34 C33A -72(27) . .
C32' C33' C34' C35' -1.4(11) . .
C33A C34 C35 C36 9.2(19) . .
C33 C34 C35 C36 -14(8) . .
C33' C34' C35' C36' 1.3(11) . .
C32 C31 C36 C35 0(3) . .
C32A C31 C36 C35 -1(13) . .
P1 C31 C36 C35 -178.1(6) . .
C34 C35 C36 C31 -3.4(12) . .
C32' C31' C36' C35' -0.8(9) . .
P1' C31' C36' C35' -177.8(5) . .
C34' C35' C36' C31' -0.2(10) . .
C31 P1 C41 C46 135.6(4) . .
C11 P1 C41 C46 24.4(5) . .
Pt1 P1 C41 C46 -100.1(4) . .
C31 P1 C41 C42 -50.6(4) . .
C11 P1 C41 C42 -161.8(4) . .
Pt1 P1 C41 C42 73.7(4) . .
C11' P1' C41' C46' -152.3(4) . .
C31' P1' C41' C46' -42.1(5) . .
Pt1 P1' C41' C46' 80.5(4) . .
C11' P1' C41' C42' 36.1(5) . .
C31' P1' C41' C42' 146.3(4) . .
Pt1 P1' C41' C42' -91.0(4) . .
C46 C41 C42 C43 2.3(7) . .
P1 C41 C42 C43 -171.6(4) . .
C46' C41' C42' C43' -0.9(8) . .
P1' C41' C42' C43' 170.7(4) . .
C41 C42 C43 C44 -1.0(8) . .
C41' C42' C43' C44' 0.1(9) . .
C42 C43 C44 C45 -0.4(9) . .
C42' C43' C44' C45' 0.6(9) . .
C43 C44 C45 C46 0.5(9) . .
C43' C44' C45' C46' -0.6(9) . .
C42 C41 C46 C45 -2.2(8) . .
P1 C41 C46 C45 171.5(4) . .
C44 C45 C46 C41 0.8(9) . .
C42' C41' C46' C45' 0.9(8) . .
P1' C41' C46' C45' -170.8(4) . .
C44' C45' C46' C41' -0.2(8) . .
C61 P2 C51 C56 3.7(5) . .
C24 P2 C51 C56 -108.0(4) . .
Pt2 P2 C51 C56 127.7(4) . .
C61 P2 C51 C60 -178.1(4) . .
C24 P2 C51 C60 70.2(4) . .
Pt2 P2 C51 C60 -54.1(4) . .
C61' P2' C51' C56' 153.0(4) . .
C24' P2' C51' C56' 42.9(5) . .
Pt2 P2' C51' C56' -80.8(4) . .
C61' P2' C51' C52' -34.2(5) . .
C24' P2' C51' C52' -144.2(4) . .
Pt2 P2' C51' C52' 92.1(4) . .
C56' C51' C52' C53' 2.2(8) . .
P2' C51' C52' C53' -170.9(4) . .
C51' C52' C53' C54' -1.6(9) . .
C60 C53 C54 C55 -0.9(9) . .
C52' C53' C54' C55' -0.6(9) . .
C53 C54 C55 C56 1.1(10) . .
C53' C54' C55' C56' 2.1(9) . .
C54' C55' C56' C51' -1.4(9) . .
C52' C51' C56' C55' -0.7(8) . .
P2' C51' C56' C55' 172.2(4) . .
C54 C53 C60 C51 0.0(8) . .
C56 C51 C60 C53 0.8(7) . .
P2 C51 C60 C53 -177.5(4) . .
C51 P2 C61 C62 76.3(4) . .
C24 P2 C61 C62 -173.6(4) . .
Pt2 P2 C61 C62 -52.3(4) . .
C51 P2 C61 C66 -107.4(4) . .
C24 P2 C61 C66 2.8(5) . .
Pt2 P2 C61 C66 124.1(4) . .
C24' P2' C61' C62' 54.4(6) . .
C51' P2' C61' C62' -60.0(6) . .
Pt2 P2' C61' C62' 173.9(5) . .
C24' P2' C61' C66' -126.6(4) . .
C51' P2' C61' C66' 119.0(4) . .
Pt2 P2' C61' C66' -7.2(5) . .
C66 C61 C62 C63 -0.6(8) . .
P2 C61 C62 C63 175.9(5) . .
C66' C61' C62' C63' 1.6(11) . .
P2' C61' C62' C63' -179.4(7) . .
C61' C62' C63' C64' -1.5(14) . .
C61 C62 C63 C64 -0.4(9) . .
C62 C63 C64 C65 1.0(9) . .
C62' C63' C64' C65' 1.1(15) . .
C63 C64 C65 C66 -0.5(9) . .
C63' C64' C65' C66' -0.8(13) . .
C54 C55 C56 C51 -0.3(9) . .
C60 C51 C56 C55 -0.6(8) . .
P2 C51 C56 C55 177.6(4) . .
C64' C65' C66' C61' 0.9(10) . .
C62' C61' C66' C65' -1.3(9) . .
P2' C61' C66' C65' 179.8(4) . .
C64 C65 C66 C61 -0.6(9) . .
C62 C61 C66 C65 1.1(8) . .
P2 C61 C66 C65 -175.2(4) . .
C1 Pt1 C71 C76 115(3) . .
P1' Pt1 C71 C76 -104.3(4) . .
P1 Pt1 C71 C76 72.1(4) . .
C1 Pt1 C71 C72 -60(3) . .
P1' Pt1 C71 C72 80.7(4) . .
P1 Pt1 C71 C72 -103.0(4) . .
C8 Pt2 C71' C76' 126(4) . .
P2' Pt2 C71' C76' -78.4(4) . .
P2 Pt2 C71' C76' 104.0(4) . .
C8 Pt2 C71' C72' -55(5) . .
P2' Pt2 C71' C72' 100.8(4) . .
P2 Pt2 C71' C72' -76.8(4) . .
C76' C71' C72' F72' 179.0(5) . .
Pt2 C71' C72' F72' -0.2(7) . .
C76' C71' C72' C73' -0.7(8) . .
Pt2 C71' C72' C73' -179.9(4) . .
C76 C71 C72 F72 176.7(4) . .
Pt1 C71 C72 F72 -7.8(6) . .
C76 C71 C72 C73 -3.6(7) . .
Pt1 C71 C72 C73 171.9(4) . .
F72 C72 C73 F73 -0.9(8) . .
C71 C72 C73 F73 179.5(5) . .
F72 C72 C73 C74 179.9(5) . .
C71 C72 C73 C74 0.2(9) . .
F72' C72' C73' F73' -0.1(8) . .
C71' C72' C73' F73' 179.6(5) . .
F72' C72' C73' C74' -179.1(5) . .
C71' C72' C73' C74' 0.6(9) . .
F73' C73' C74' F74' 0.9(9) . .
C72' C73' C74' F74' 179.9(5) . .
F73' C73' C74' C75' -178.8(6) . .
C72' C73' C74' C75' 0.2(9) . .
F73 C73 C74 F74 3.6(9) . .
C72 C73 C74 F74 -177.2(5) . .
F73 C73 C74 C75 -176.8(5) . .
C72 C73 C74 C75 2.5(9) . .
F74 C74 C75 F75 -1.4(8) . .
C73 C74 C75 F75 178.9(5) . .
F74 C74 C75 C76 178.1(5) . .
C73 C74 C75 C76 -1.5(8) . .
F74' C74' C75' F75' -0.5(9) . .
C73' C74' C75' F75' 179.2(6) . .
F74' C74' C75' C76' 179.5(5) . .
C73' C74' C75' C76' -0.8(9) . .
C72 C71 C76 F76 -177.7(4) . .
Pt1 C71 C76 F76 6.8(6) . .
C72 C71 C76 C75 4.6(7) . .
Pt1 C71 C76 C75 -170.8(4) . .
F75 C75 C76 F76 -0.4(7) . .
C74 C75 C76 F76 -179.9(4) . .
F75 C75 C76 C71 177.3(4) . .
C74 C75 C76 C71 -2.2(8) . .
C72' C71' C76' F76' -179.5(5) . .
Pt2 C71' C76' F76' -0.3(7) . .
C72' C71' C76' C75' 0.1(8) . .
Pt2 C71' C76' C75' 179.3(4) . .
F75' C75' C76' F76' 0.3(8) . .
C74' C75' C76' F76' -179.7(5) . .
F75' C75' C76' C71' -179.3(5) . .
C74' C75' C76' C71' 0.7(9) . .
C86 C81 C82 C83 -0.4(11) . .
C80 C81 C82 C83 178.9(8) . .
C81 C82 C83 C84 0.9(12) . .
C82 C83 C84 C85 -0.7(12) . .
C83 C84 C85 C86 0.1(11) . .
C82 C81 C86 C85 -0.2(10) . .
C80 C81 C86 C85 -179.6(7) . .
C84 C85 C86 C81 0.4(11) . .
C90 C91 C92 C93 175(12) . .
C93 C91 C92 C93 -15(4) 2_766 .
C90 C91 C92 C93 -169(13) . 2_766
C91 C92 C93 C91 62(12) . 2_766
C93 C92 C93 C91 49(10) 2_766 2_766
C91 C92 C93 C93 13(3) . 2_766
C91 C92 C93 C92 13(3) . 2_766
C93 C92 C93 C92 0.000(1) 2_766 2_766
